data_7014594
loop_
_publ_author_name
'Lane, Stephanie Renee'
'Sisay, Nebiat'
'Carney, Brett'
'Dannoon, Shorouk'
'Williams, Stephen'
'Engelbrecht, Hendrik Petrus'
'Barnes, Charles Leslie'
'Jurisson, Silvia Sabine'

_publ_section_title
;
 Re(V) and Re(III) complexes with sal2phen and triphenylphosphine:
 rearrangement, oxidation and reduction.
;
_journal_issue 1
_journal_name_full 'Dalton transactions (Cambridge, England : 2003)'
_journal_page_first 269
_journal_page_last 276
_journal_paper_doi 10.1039/c0dt00993h
_journal_volume 40
_journal_year 2011
_chemical_formula_sum 'C40 H33 Cl5 N2 O2 P Re'
_chemical_formula_weight 968.10
_space_group_IT_number 14
_symmetry_cell_setting monoclinic
_symmetry_Int_Tables_number 14
_symmetry_space_group_name_Hall '-P 2ybc'
_symmetry_space_group_name_H-M 'P 1 21/c 1'
_atom_sites_solution_hydrogens geom
_atom_sites_solution_primary direct
_atom_sites_solution_secondary difmap
_audit_creation_method SHELXL-97
_cell_angle_alpha 90.00
_cell_angle_beta 104.4470(10)
_cell_angle_gamma 90.00
_cell_formula_units_Z 8
_cell_length_a 23.0805(7)
_cell_length_b 13.1946(4)
_cell_length_c 25.9868(8)
_cell_measurement_reflns_used 18974
_cell_measurement_temperature 173(2)
_cell_measurement_theta_max 27.1
_cell_measurement_theta_min 2.2
_cell_volume 7663.7(4)
_computing_cell_refinement 'SAINT (Bruker, 1998)'
_computing_data_collection 'SMART (Bruker, 1998)'
_computing_data_reduction 'SAINT (Bruker, 1998)'
_computing_molecular_graphics 'ORTEP-III (Burnett & Johnson, 1996)'
_computing_publication_material 'CIFTAB (Sheldrick, 1997)'
_computing_structure_refinement 'SHELXL-97 (Sheldrick, 1997)'
_computing_structure_solution 'SHELXS-97 (Sheldrick, 1997)'
_diffrn_ambient_temperature 173(2)
_diffrn_measured_fraction_theta_full 0.995
_diffrn_measured_fraction_theta_max 0.995
_diffrn_measurement_device_type 'Bruker SMART CCD area detector'
_diffrn_measurement_method 'omega scans'
_diffrn_radiation_monochromator graphite
_diffrn_radiation_source 'fine-focus sealed tube'
_diffrn_radiation_type MoK\a
_diffrn_radiation_wavelength 0.71073
_diffrn_reflns_av_R_equivalents 0.0494
_diffrn_reflns_av_sigmaI/netI 0.0591
_diffrn_reflns_limit_h_max 29
_diffrn_reflns_limit_h_min -29
_diffrn_reflns_limit_k_max 16
_diffrn_reflns_limit_k_min -16
_diffrn_reflns_limit_l_max 33
_diffrn_reflns_limit_l_min -33
_diffrn_reflns_number 53711
_diffrn_reflns_theta_full 27.13
_diffrn_reflns_theta_max 27.13
_diffrn_reflns_theta_min 1.62
_exptl_absorpt_coefficient_mu 3.600
_exptl_absorpt_correction_T_max 0.84
_exptl_absorpt_correction_T_min 0.50
_exptl_absorpt_correction_type multi-scan
_exptl_absorpt_process_details
;
Data were corrected for decay and absorption using the program SADABS
(Sheldrick, G. M. (2003). SADABS. Version 2.10. University of
G\"ottingen, Germany).
;
_exptl_crystal_colour brown
_exptl_crystal_density_diffrn 1.678
_exptl_crystal_density_method 'not measured'
_exptl_crystal_description needle
_exptl_crystal_F_000 3824
_exptl_crystal_size_max 0.55
_exptl_crystal_size_mid 0.10
_exptl_crystal_size_min 0.05
_refine_diff_density_max 1.487
_refine_diff_density_min -1.161
_refine_diff_density_rms 0.124
_refine_ls_extinction_method none
_refine_ls_goodness_of_fit_ref 1.033
_refine_ls_hydrogen_treatment constr
_refine_ls_matrix_type full
_refine_ls_number_parameters 919
_refine_ls_number_reflns 16877
_refine_ls_number_restraints 0
_refine_ls_restrained_S_all 1.033
_refine_ls_R_factor_all 0.0625
_refine_ls_R_factor_gt 0.0398
_refine_ls_shift/su_max 0.002
_refine_ls_shift/su_mean 0.000
_refine_ls_structure_factor_coef Fsqd
_refine_ls_weighting_details 'calc w=1/[\s^2^(Fo^2^)+(0.0194P)^2^+13.3018P] where P=(Fo^2^+2Fc^2^)/3'
_refine_ls_weighting_scheme calc
_refine_ls_wR_factor_gt 0.0665
_refine_ls_wR_factor_ref 0.0714
_reflns_number_gt 13143
_reflns_number_total 16877
_reflns_threshold_expression >2sigma(I)
_cod_data_source_file C0DT00993H.TXT
_cod_data_source_block ReSalP3
_cod_original_sg_symbol_H-M 'P 21/c'
_cod_database_code 7014594

loop_
_symmetry_equiv_pos_as_xyz
'x, y, z'
'-x, y+1/2, -z+1/2'
'-x, -y, -z'
'x, -y-1/2, z-1/2'

loop_
_atom_site_label
_atom_site_type_symbol
_atom_site_fract_x
_atom_site_fract_y
_atom_site_fract_z
_atom_site_U_iso_or_equiv
_atom_site_adp_type
_atom_site_occupancy
_atom_site_symmetry_multiplicity
_atom_site_calc_flag
_atom_site_refinement_flags
_atom_site_disorder_assembly
_atom_site_disorder_group
Re1A Re 0.033752(8) 0.110294(13) 0.153017(7) 0.01884(5) Uani 1 1 d . . .
Cl1A Cl -0.05662(5) 0.06181(9) 0.18071(5) 0.0290(3) Uani 1 1 d . . .
P1A P 0.11789(5) 0.16514(9) 0.12059(4) 0.0189(2) Uani 1 1 d . . .
O1A O 0.02945(14) -0.0262(2) 0.11866(11) 0.0244(7) Uani 1 1 d . . .
N1A N 0.08149(15) 0.0508(3) 0.22262(14) 0.0214(8) Uani 1 1 d . . .
C1A C 0.03166(19) -0.1145(3) 0.14358(18) 0.0235(10) Uani 1 1 d . . .
O2A O -0.01939(13) 0.1832(2) 0.09153(11) 0.0239(7) Uani 1 1 d . . .
N2A N 0.04051(15) 0.2362(3) 0.19951(14) 0.0203(8) Uani 1 1 d . . .
C2A C 0.0065(2) -0.1986(4) 0.1133(2) 0.0281(11) Uani 1 1 d . . .
H2A H -0.0114 -0.1904 0.0764 0.034 Uiso 1 1 calc R . .
C3A C 0.0074(2) -0.2930(4) 0.1361(2) 0.0309(12) Uani 1 1 d . . .
H3A H -0.0111 -0.3487 0.1152 0.037 Uiso 1 1 calc R . .
C4A C 0.0353(2) -0.3072(4) 0.1898(2) 0.0296(12) Uani 1 1 d . . .
H4A H 0.0368 -0.3727 0.2053 0.036 Uiso 1 1 calc R . .
C5A C 0.0605(2) -0.2260(4) 0.21996(19) 0.0273(11) Uani 1 1 d . . .
H5A H 0.0796 -0.2364 0.2564 0.033 Uiso 1 1 calc R . .
C6A C 0.05908(19) -0.1270(3) 0.19872(18) 0.0224(10) Uani 1 1 d . . .
C7A C 0.08470(19) -0.0465(4) 0.23437(18) 0.0246(10) Uani 1 1 d . . .
H7A H 0.1057 -0.0650 0.2694 0.029 Uiso 1 1 calc R . .
C8A C 0.10451(19) 0.1260(4) 0.26225(17) 0.0228(10) Uani 1 1 d . . .
C9A C 0.1474(2) 0.1078(4) 0.30940(18) 0.0300(11) Uani 1 1 d . . .
H9A H 0.1646 0.0423 0.3165 0.036 Uiso 1 1 calc R . .
C10A C 0.1650(2) 0.1845(4) 0.34590(19) 0.0352(12) Uani 1 1 d . . .
H10A H 0.1941 0.1717 0.3782 0.042 Uiso 1 1 calc R . .
C11A C 0.1403(2) 0.2808(4) 0.3354(2) 0.0388(13) Uani 1 1 d . . .
H11A H 0.1513 0.3330 0.3611 0.047 Uiso 1 1 calc R . .
C12A C 0.0995(2) 0.3007(4) 0.28747(19) 0.0290(11) Uani 1 1 d . . .
H12A H 0.0838 0.3671 0.2797 0.035 Uiso 1 1 calc R . .
C13A C 0.08179(19) 0.2237(3) 0.25102(17) 0.0227(10) Uani 1 1 d . . .
C14A C 0.00948(19) 0.3197(3) 0.18646(19) 0.0246(10) Uani 1 1 d . . .
H14A H 0.0148 0.3717 0.2125 0.029 Uiso 1 1 calc R . .
C15A C -0.03165(19) 0.3394(3) 0.13648(19) 0.0245(10) Uani 1 1 d . . .
C16A C -0.0607(2) 0.4350(4) 0.1302(2) 0.0322(12) Uani 1 1 d . . .
H16A H -0.0517 0.4814 0.1591 0.039 Uiso 1 1 calc R . .
C17A C -0.1010(2) 0.4634(4) 0.0844(2) 0.0360(13) Uani 1 1 d . . .
H17A H -0.1198 0.5278 0.0817 0.043 Uiso 1 1 calc R . .
C18A C -0.1140(2) 0.3957(4) 0.0416(2) 0.0333(12) Uani 1 1 d . . .
H18A H -0.1424 0.4141 0.0098 0.040 Uiso 1 1 calc R . .
C19A C -0.0865(2) 0.3035(4) 0.0449(2) 0.0290(11) Uani 1 1 d . . .
H19A H -0.0954 0.2594 0.0151 0.035 Uiso 1 1 calc R . .
C20A C -0.04486(19) 0.2727(3) 0.09187(18) 0.0228(10) Uani 1 1 d . . .
C21A C 0.10783(19) 0.2999(3) 0.10426(18) 0.0219(10) Uani 1 1 d . . .
C22A C 0.11910(19) 0.3732(3) 0.14403(19) 0.0256(11) Uani 1 1 d . . .
H22A H 0.1357 0.3542 0.1800 0.031 Uiso 1 1 calc R . .
C23A C 0.1060(2) 0.4741(4) 0.1311(2) 0.0341(12) Uani 1 1 d . . .
H23A H 0.1143 0.5240 0.1583 0.041 Uiso 1 1 calc R . .
C24A C 0.0813(2) 0.5026(4) 0.0797(2) 0.0398(14) Uani 1 1 d . . .
H24A H 0.0729 0.5720 0.0713 0.048 Uiso 1 1 calc R . .
C25A C 0.0688(2) 0.4302(4) 0.0401(2) 0.0347(12) Uani 1 1 d . . .
H25A H 0.0510 0.4496 0.0044 0.042 Uiso 1 1 calc R . .
C26A C 0.0822(2) 0.3294(4) 0.05223(19) 0.0279(11) Uani 1 1 d . . .
H26A H 0.0737 0.2799 0.0248 0.034 Uiso 1 1 calc R . .
C27A C 0.1282(2) 0.1080(3) 0.05907(17) 0.0230(10) Uani 1 1 d . . .
C28A C 0.1813(2) 0.1216(4) 0.04456(19) 0.0307(12) Uani 1 1 d . . .
H28A H 0.2130 0.1588 0.0670 0.037 Uiso 1 1 calc R . .
C29A C 0.1887(2) 0.0812(4) -0.0026(2) 0.0410(14) Uani 1 1 d . . .
H29A H 0.2251 0.0917 -0.0126 0.049 Uiso 1 1 calc R . .
C30A C 0.1439(2) 0.0263(4) -0.03477(19) 0.0339(12) Uani 1 1 d . . .
H30A H 0.1492 -0.0014 -0.0670 0.041 Uiso 1 1 calc R . .
C31A C 0.0911(2) 0.0110(4) -0.02052(19) 0.0354(13) Uani 1 1 d . . .
H31A H 0.0602 -0.0280 -0.0427 0.043 Uiso 1 1 calc R . .
C32A C 0.0829(2) 0.0523(4) 0.02614(18) 0.0283(11) Uani 1 1 d . . .
H32A H 0.0461 0.0425 0.0356 0.034 Uiso 1 1 calc R . .
C33A C 0.19170(19) 0.1513(3) 0.16605(17) 0.0204(10) Uani 1 1 d . . .
C34A C 0.2068(2) 0.0555(4) 0.18895(18) 0.0287(11) Uani 1 1 d . . .
H34A H 0.1785 0.0018 0.1810 0.034 Uiso 1 1 calc R . .
C35A C 0.2622(2) 0.0388(4) 0.2229(2) 0.0383(13) Uani 1 1 d . . .
H35A H 0.2720 -0.0265 0.2380 0.046 Uiso 1 1 calc R . .
C36A C 0.3034(2) 0.1166(4) 0.2352(2) 0.0410(14) Uani 1 1 d . . .
H36A H 0.3410 0.1057 0.2595 0.049 Uiso 1 1 calc R . .
C37A C 0.2895(2) 0.2101(4) 0.2118(2) 0.0415(14) Uani 1 1 d . . .
H37A H 0.3182 0.2632 0.2195 0.050 Uiso 1 1 calc R . .
C38A C 0.2342(2) 0.2273(4) 0.1770(2) 0.0318(12) Uani 1 1 d . . .
H38A H 0.2254 0.2918 0.1607 0.038 Uiso 1 1 calc R . .
Re1B Re 0.442382(8) 0.762465(13) 0.152399(7) 0.01690(5) Uani 1 1 d . . .
Cl1B Cl 0.54142(5) 0.71378(9) 0.20701(4) 0.0254(2) Uani 1 1 d . . .
P1B P 0.34778(5) 0.80200(9) 0.09067(4) 0.0185(2) Uani 1 1 d . . .
O1B O 0.44261(13) 0.6300(2) 0.11540(11) 0.0207(7) Uani 1 1 d . . .
N1B N 0.40863(15) 0.6965(3) 0.20896(14) 0.0206(8) Uani 1 1 d . . .
C1B C 0.43539(19) 0.5394(3) 0.13408(18) 0.0219(10) Uani 1 1 d . . .
O2B O 0.48159(13) 0.8425(2) 0.10451(11) 0.0217(7) Uani 1 1 d . . .
N2B N 0.44372(15) 0.8847(3) 0.20023(13) 0.0173(8) Uani 1 1 d . . .
C2B C 0.4441(2) 0.4559(4) 0.10306(19) 0.0280(11) Uani 1 1 d . . .
H2B H 0.4540 0.4673 0.0702 0.034 Uiso 1 1 calc R . .
C3B C 0.4387(2) 0.3582(4) 0.11955(19) 0.0302(11) Uani 1 1 d . . .
H3B H 0.4447 0.3031 0.0979 0.036 Uiso 1 1 calc R . .
C4B C 0.4243(2) 0.3393(4) 0.16793(19) 0.0322(12) Uani 1 1 d . . .
H4B H 0.4218 0.2717 0.1797 0.039 Uiso 1 1 calc R . .
C5B C 0.4138(2) 0.4194(3) 0.19814(18) 0.0251(10) Uani 1 1 d . . .
H5B H 0.4033 0.4062 0.2306 0.030 Uiso 1 1 calc R . .
C6B C 0.41833(19) 0.5213(3) 0.18218(17) 0.0225(10) Uani 1 1 d . . .
C7B C 0.40626(19) 0.5981(3) 0.21671(18) 0.0228(10) Uani 1 1 d . . .
H7B H 0.3956 0.5764 0.2480 0.027 Uiso 1 1 calc R . .
C8B C 0.39655(19) 0.7664(3) 0.24742(17) 0.0206(10) Uani 1 1 d . . .
C9B C 0.3644(2) 0.7429(4) 0.28428(17) 0.0266(11) Uani 1 1 d . . .
H9B H 0.3466 0.6780 0.2840 0.032 Uiso 1 1 calc R . .
C10B C 0.3585(2) 0.8154(4) 0.32188(18) 0.0288(11) Uani 1 1 d . . .
H10B H 0.3366 0.8002 0.3474 0.035 Uiso 1 1 calc R . .
C11B C 0.3849(2) 0.9096(4) 0.32166(18) 0.0265(11) Uani 1 1 d . . .
H11B H 0.3827 0.9574 0.3484 0.032 Uiso 1 1 calc R . .
C12B C 0.41447(19) 0.9358(3) 0.28339(16) 0.0212(10) Uani 1 1 d . . .
H12B H 0.4317 1.0012 0.2835 0.025 Uiso 1 1 calc R . .
C13B C 0.41857(18) 0.8650(3) 0.24469(16) 0.0178(9) Uani 1 1 d . . .
C14B C 0.46656(19) 0.9734(3) 0.19440(18) 0.0219(10) Uani 1 1 d . . .
H14B H 0.4665 1.0227 0.2211 0.026 Uiso 1 1 calc R . .
C15B C 0.49158(19) 1.0031(3) 0.15153(17) 0.0207(10) Uani 1 1 d . . .
C16B C 0.5100(2) 1.1057(3) 0.15060(19) 0.0277(11) Uani 1 1 d . . .
H16B H 0.5058 1.1498 0.1784 0.033 Uiso 1 1 calc R . .
C17B C 0.5335(2) 1.1432(4) 0.11101(19) 0.0307(12) Uani 1 1 d . . .
H17B H 0.5455 1.2121 0.1114 0.037 Uiso 1 1 calc R . .
C18B C 0.5394(2) 1.0788(4) 0.07013(19) 0.0313(12) Uani 1 1 d . . .
H18B H 0.5557 1.1043 0.0425 0.038 Uiso 1 1 calc R . .
C19B C 0.5222(2) 0.9793(4) 0.06919(18) 0.0260(11) Uani 1 1 d . . .
H19B H 0.5266 0.9372 0.0408 0.031 Uiso 1 1 calc R . .
C20B C 0.49834(18) 0.9382(3) 0.10928(17) 0.0196(10) Uani 1 1 d . . .
C21B C 0.34671(18) 0.9334(3) 0.06819(18) 0.0210(10) Uani 1 1 d . . .
C22B C 0.3420(2) 1.0104(4) 0.10351(19) 0.0287(11) Uani 1 1 d . . .
H22B H 0.3364 0.9940 0.1375 0.034 Uiso 1 1 calc R . .
C23B C 0.3454(2) 1.1107(4) 0.0892(2) 0.0360(12) Uani 1 1 d . . .
H23B H 0.3425 1.1629 0.1136 0.043 Uiso 1 1 calc R . .
C24B C 0.3529(2) 1.1353(4) 0.0398(2) 0.0376(13) Uani 1 1 d . . .
H24B H 0.3554 1.2043 0.0302 0.045 Uiso 1 1 calc R . .
C25B C 0.3568(2) 1.0598(4) 0.0044(2) 0.0370(13) Uani 1 1 d . . .
H25B H 0.3620 1.0770 -0.0297 0.044 Uiso 1 1 calc R . .
C26B C 0.3533(2) 0.9583(4) 0.01806(19) 0.0278(11) Uani 1 1 d . . .
H26B H 0.3553 0.9064 -0.0068 0.033 Uiso 1 1 calc R . .
C27B C 0.33608(19) 0.7248(3) 0.03048(17) 0.0215(10) Uani 1 1 d . . .
C28B C 0.3856(2) 0.7047(4) 0.00935(18) 0.0255(11) Uani 1 1 d . . .
H28B H 0.4233 0.7344 0.0251 0.031 Uiso 1 1 calc R . .
C29B C 0.3792(2) 0.6421(4) -0.03411(18) 0.0308(12) Uani 1 1 d . . .
H29B H 0.4124 0.6298 -0.0487 0.037 Uiso 1 1 calc R . .
C30B C 0.3250(2) 0.5973(4) -0.0563(2) 0.0380(13) Uani 1 1 d . . .
H30B H 0.3212 0.5529 -0.0858 0.046 Uiso 1 1 calc R . .
C31B C 0.2763(2) 0.6160(4) -0.03650(19) 0.0371(13) Uani 1 1 d . . .
H31B H 0.2388 0.5855 -0.0524 0.044 Uiso 1 1 calc R . .
C32B C 0.2820(2) 0.6800(4) 0.00715(18) 0.0285(11) Uani 1 1 d . . .
H32B H 0.2483 0.6929 0.0209 0.034 Uiso 1 1 calc R . .
C33B C 0.27707(18) 0.7887(3) 0.10974(17) 0.0203(10) Uani 1 1 d . . .
C34B C 0.2705(2) 0.7133(4) 0.1442(2) 0.0431(15) Uani 1 1 d . . .
H34B H 0.3035 0.6709 0.1596 0.052 Uiso 1 1 calc R . .
C35B C 0.2160(2) 0.6983(5) 0.1566(2) 0.0537(17) Uani 1 1 d . . .
H35B H 0.2119 0.6459 0.1805 0.064 Uiso 1 1 calc R . .
C36B C 0.1683(2) 0.7588(4) 0.1346(2) 0.0410(14) Uani 1 1 d . . .
H36B H 0.1312 0.7489 0.1435 0.049 Uiso 1 1 calc R . .
C37B C 0.1738(2) 0.8336(4) 0.0998(2) 0.0416(14) Uani 1 1 d . . .
H37B H 0.1404 0.8745 0.0837 0.050 Uiso 1 1 calc R . .
C38B C 0.2283(2) 0.8494(4) 0.0880(2) 0.0348(12) Uani 1 1 d . . .
H38B H 0.2323 0.9028 0.0646 0.042 Uiso 1 1 calc R . .
Cl1S Cl 0.20246(8) 0.79809(18) 0.32551(9) 0.0943(7) Uani 1 1 d . . .
C1S C 0.1897(3) 0.7087(6) 0.3713(3) 0.076(2) Uani 1 1 d . . .
H1S1 H 0.1826 0.7443 0.4028 0.091 Uiso 1 1 calc R . .
H1S2 H 0.1533 0.6691 0.3549 0.091 Uiso 1 1 calc R . .
Cl2S Cl 0.25012(9) 0.62673(16) 0.39141(9) 0.0911(6) Uani 1 1 d . . .
C2S C 0.2860(3) 0.4087(6) 0.0518(3) 0.073(2) Uani 1 1 d . . .
H2S1 H 0.3109 0.3546 0.0728 0.088 Uiso 1 1 calc R . .
H2S2 H 0.3129 0.4573 0.0404 0.088 Uiso 1 1 calc R . .
Cl3S Cl 0.24658(11) 0.47037(17) 0.09092(8) 0.0924(7) Uani 1 1 d . . .
C3S C 0.4162(3) 0.3074(5) -0.0891(2) 0.0607(19) Uani 1 1 d . . .
H3S1 H 0.4256 0.2366 -0.0966 0.073 Uiso 1 1 calc R . .
H3S2 H 0.4370 0.3525 -0.1092 0.073 Uiso 1 1 calc R . .
Cl4S Cl 0.23684(12) 0.35536(16) -0.00427(8) 0.0983(7) Uani 1 1 d . . .
C4S C 0.7268(3) 0.9113(5) 0.1931(3) 0.068(2) Uani 1 1 d . . .
H4S1 H 0.7295 0.8375 0.2002 0.082 Uiso 1 1 calc R . .
H4S2 H 0.7523 0.9273 0.1687 0.082 Uiso 1 1 calc R . .
Cl5S Cl 0.44311(10) 0.3302(2) -0.02283(8) 0.1077(9) Uani 1 1 d . . .
Cl6S Cl 0.33861(8) 0.32646(15) -0.11194(9) 0.0838(6) Uani 1 1 d . . .
Cl7S Cl 0.75250(15) 0.97596(18) 0.25158(11) 0.1574(15) Uani 1 1 d . . .
Cl8S Cl 0.65371(8) 0.94346(15) 0.16337(8) 0.0774(6) Uani 1 1 d . . .

loop_
_atom_site_aniso_label
_atom_site_aniso_U_11
_atom_site_aniso_U_22
_atom_site_aniso_U_33
_atom_site_aniso_U_23
_atom_site_aniso_U_13
_atom_site_aniso_U_12
Re1A 0.02138(9) 0.01444(9) 0.02031(9) -0.00122(7) 0.00446(7) -0.00178(7)
Cl1A 0.0264(6) 0.0251(6) 0.0373(7) -0.0023(5) 0.0111(5) -0.0050(5)
P1A 0.0217(6) 0.0148(6) 0.0195(6) -0.0017(5) 0.0041(5) -0.0009(5)
O1A 0.0344(19) 0.0165(17) 0.0215(17) -0.0034(13) 0.0055(14) -0.0039(14)
N1A 0.021(2) 0.022(2) 0.020(2) -0.0002(16) 0.0052(16) 0.0009(16)
C1A 0.025(2) 0.020(2) 0.028(3) -0.004(2) 0.011(2) 0.001(2)
O2A 0.0253(17) 0.0209(18) 0.0229(17) -0.0009(14) 0.0010(14) -0.0002(14)
N2A 0.0182(19) 0.021(2) 0.023(2) 0.0016(16) 0.0074(16) -0.0022(16)
C2A 0.031(3) 0.023(3) 0.030(3) -0.004(2) 0.006(2) -0.004(2)
C3A 0.032(3) 0.017(3) 0.046(3) -0.013(2) 0.015(2) -0.006(2)
C4A 0.036(3) 0.013(2) 0.046(3) 0.004(2) 0.022(3) 0.004(2)
C5A 0.032(3) 0.023(3) 0.031(3) 0.003(2) 0.015(2) 0.006(2)
C6A 0.021(2) 0.019(3) 0.029(3) -0.001(2) 0.008(2) 0.0031(19)
C7A 0.022(2) 0.027(3) 0.024(3) 0.004(2) 0.004(2) 0.002(2)
C8A 0.022(2) 0.025(3) 0.022(2) -0.002(2) 0.0070(19) -0.004(2)
C9A 0.032(3) 0.031(3) 0.025(3) 0.001(2) 0.004(2) -0.002(2)
C10A 0.037(3) 0.042(3) 0.022(3) -0.001(2) -0.002(2) -0.004(3)
C11A 0.044(3) 0.042(4) 0.031(3) -0.014(3) 0.009(3) -0.013(3)
C12A 0.035(3) 0.026(3) 0.028(3) -0.006(2) 0.012(2) -0.003(2)
C13A 0.024(2) 0.026(3) 0.020(2) -0.003(2) 0.0087(19) -0.006(2)
C14A 0.024(3) 0.019(3) 0.033(3) -0.002(2) 0.012(2) -0.003(2)
C15A 0.022(2) 0.022(3) 0.033(3) 0.003(2) 0.014(2) -0.003(2)
C16A 0.038(3) 0.027(3) 0.039(3) 0.000(2) 0.023(3) 0.002(2)
C17A 0.032(3) 0.030(3) 0.051(3) 0.014(3) 0.018(3) 0.010(2)
C18A 0.024(3) 0.035(3) 0.039(3) 0.014(3) 0.004(2) -0.001(2)
C19A 0.022(3) 0.025(3) 0.037(3) 0.005(2) 0.001(2) -0.001(2)
C20A 0.016(2) 0.023(3) 0.030(3) 0.003(2) 0.0079(19) -0.0031(19)
C21A 0.021(2) 0.015(2) 0.031(3) 0.002(2) 0.011(2) -0.0004(19)
C22A 0.024(2) 0.022(3) 0.033(3) 0.001(2) 0.010(2) -0.001(2)
C23A 0.037(3) 0.017(3) 0.052(4) -0.004(2) 0.019(3) -0.001(2)
C24A 0.035(3) 0.019(3) 0.071(4) 0.010(3) 0.024(3) 0.007(2)
C25A 0.034(3) 0.032(3) 0.038(3) 0.013(3) 0.009(2) 0.007(2)
C26A 0.031(3) 0.025(3) 0.029(3) 0.000(2) 0.010(2) -0.001(2)
C27A 0.027(3) 0.020(2) 0.023(2) 0.001(2) 0.009(2) 0.001(2)
C28A 0.028(3) 0.036(3) 0.028(3) -0.008(2) 0.007(2) -0.011(2)
C29A 0.034(3) 0.056(4) 0.038(3) -0.009(3) 0.018(3) -0.003(3)
C30A 0.041(3) 0.036(3) 0.025(3) -0.007(2) 0.009(2) 0.005(2)
C31A 0.037(3) 0.040(3) 0.025(3) -0.012(2) 0.001(2) -0.009(2)
C32A 0.027(3) 0.034(3) 0.024(3) -0.003(2) 0.007(2) -0.003(2)
C33A 0.021(2) 0.020(2) 0.018(2) -0.0003(19) 0.0035(19) 0.0000(19)
C34A 0.026(3) 0.031(3) 0.031(3) 0.002(2) 0.010(2) 0.002(2)
C35A 0.030(3) 0.039(3) 0.044(3) 0.010(3) 0.007(3) 0.011(3)
C36A 0.027(3) 0.048(4) 0.041(3) -0.002(3) -0.004(2) 0.006(3)
C37A 0.025(3) 0.040(4) 0.054(4) -0.012(3) -0.001(3) -0.006(2)
C38A 0.028(3) 0.025(3) 0.039(3) -0.001(2) 0.004(2) 0.000(2)
Re1B 0.02048(9) 0.01353(9) 0.01752(9) -0.00060(7) 0.00631(7) 0.00051(7)
Cl1B 0.0231(6) 0.0260(6) 0.0254(6) -0.0008(5) 0.0026(5) 0.0055(5)
P1B 0.0200(6) 0.0163(6) 0.0199(6) -0.0013(5) 0.0064(5) -0.0002(5)
O1B 0.0322(18) 0.0124(16) 0.0187(16) -0.0003(13) 0.0084(14) 0.0042(13)
N1B 0.023(2) 0.017(2) 0.022(2) -0.0019(16) 0.0050(16) 0.0032(16)
C1B 0.021(2) 0.017(2) 0.026(3) -0.007(2) 0.002(2) -0.0005(19)
O2B 0.0270(17) 0.0187(17) 0.0227(17) 0.0002(13) 0.0125(14) -0.0031(14)
N2B 0.0182(18) 0.017(2) 0.0168(19) 0.0001(15) 0.0040(15) -0.0003(15)
C2B 0.037(3) 0.022(3) 0.026(3) -0.002(2) 0.009(2) 0.000(2)
C3B 0.040(3) 0.020(3) 0.028(3) -0.008(2) 0.004(2) 0.006(2)
C4B 0.046(3) 0.016(3) 0.032(3) 0.002(2) 0.004(2) 0.001(2)
C5B 0.031(3) 0.021(3) 0.021(2) 0.002(2) 0.003(2) -0.003(2)
C6B 0.025(2) 0.018(2) 0.022(2) -0.0022(19) 0.003(2) -0.0012(19)
C7B 0.026(2) 0.018(3) 0.025(2) 0.002(2) 0.008(2) -0.002(2)
C8B 0.021(2) 0.021(2) 0.019(2) -0.0021(19) 0.0034(18) 0.0007(19)
C9B 0.033(3) 0.024(3) 0.025(3) 0.001(2) 0.011(2) 0.000(2)
C10B 0.033(3) 0.034(3) 0.023(3) -0.002(2) 0.013(2) 0.005(2)
C11B 0.033(3) 0.026(3) 0.022(3) -0.006(2) 0.009(2) 0.007(2)
C12B 0.025(2) 0.018(2) 0.020(2) -0.0034(19) 0.0036(19) 0.0002(19)
C13B 0.020(2) 0.018(2) 0.015(2) 0.0000(18) 0.0028(18) 0.0034(18)
C14B 0.025(2) 0.015(2) 0.025(3) -0.0041(19) 0.005(2) 0.0013(19)
C15B 0.020(2) 0.020(2) 0.022(2) 0.0014(19) 0.0051(19) 0.0000(19)
C16B 0.031(3) 0.019(3) 0.033(3) -0.006(2) 0.007(2) -0.005(2)
C17B 0.031(3) 0.021(3) 0.037(3) 0.008(2) 0.004(2) -0.009(2)
C18B 0.028(3) 0.037(3) 0.029(3) 0.009(2) 0.007(2) -0.007(2)
C19B 0.027(3) 0.025(3) 0.027(3) 0.002(2) 0.009(2) -0.003(2)
C20B 0.015(2) 0.018(2) 0.025(2) 0.0025(19) 0.0032(19) -0.0002(18)
C21B 0.013(2) 0.019(2) 0.030(3) 0.000(2) 0.0049(19) 0.0018(18)
C22B 0.023(3) 0.028(3) 0.031(3) -0.002(2) 0.000(2) 0.003(2)
C23B 0.034(3) 0.021(3) 0.049(3) -0.008(2) 0.003(3) 0.002(2)
C24B 0.029(3) 0.017(3) 0.065(4) 0.010(3) 0.009(3) -0.001(2)
C25B 0.033(3) 0.033(3) 0.049(3) 0.014(3) 0.019(3) 0.002(2)
C26B 0.026(3) 0.028(3) 0.032(3) 0.003(2) 0.012(2) 0.003(2)
C27B 0.025(2) 0.018(2) 0.022(2) -0.0002(19) 0.0058(19) 0.0022(19)
C28B 0.027(3) 0.027(3) 0.022(3) 0.002(2) 0.004(2) -0.001(2)
C29B 0.038(3) 0.032(3) 0.027(3) 0.000(2) 0.016(2) 0.002(2)
C30B 0.059(4) 0.032(3) 0.025(3) -0.012(2) 0.014(3) -0.006(3)
C31B 0.043(3) 0.039(3) 0.030(3) -0.008(2) 0.010(2) -0.016(3)
C32B 0.027(3) 0.027(3) 0.032(3) -0.008(2) 0.010(2) -0.006(2)
C33B 0.018(2) 0.022(3) 0.022(2) -0.0023(19) 0.0056(19) 0.0003(18)
C34B 0.023(3) 0.051(4) 0.052(4) 0.028(3) 0.003(3) -0.003(2)
C35B 0.034(3) 0.065(4) 0.063(4) 0.031(3) 0.014(3) -0.012(3)
C36B 0.028(3) 0.049(4) 0.051(3) -0.001(3) 0.019(3) -0.007(3)
C37B 0.025(3) 0.028(3) 0.074(4) 0.005(3) 0.017(3) 0.006(2)
C38B 0.027(3) 0.026(3) 0.051(3) 0.008(2) 0.010(2) 0.005(2)
Cl1S 0.0536(11) 0.1083(18) 0.1054(16) 0.0327(14) -0.0100(11) -0.0007(11)
C1S 0.051(4) 0.076(6) 0.104(6) -0.012(5) 0.026(4) -0.019(4)
Cl2S 0.0804(14) 0.0685(14) 0.1115(17) 0.0042(12) -0.0002(13) 0.0077(11)
C2S 0.050(4) 0.071(5) 0.097(6) 0.015(4) 0.016(4) 0.022(4)
Cl3S 0.1296(18) 0.0790(15) 0.0840(14) 0.0037(12) 0.0556(14) 0.0046(13)
C3S 0.068(4) 0.072(5) 0.049(4) 0.002(3) 0.029(3) 0.029(4)
Cl4S 0.150(2) 0.0629(13) 0.0740(14) -0.0057(11) 0.0126(14) -0.0070(14)
C4S 0.073(5) 0.058(5) 0.065(5) -0.001(4) 0.000(4) 0.014(4)
Cl5S 0.0932(15) 0.178(3) 0.0580(12) -0.0466(14) 0.0311(12) -0.0228(16)
Cl6S 0.0611(12) 0.0707(13) 0.1180(17) -0.0215(12) 0.0194(12) 0.0172(10)
Cl7S 0.206(3) 0.0646(15) 0.125(2) -0.0195(14) -0.101(2) 0.0266(17)
Cl8S 0.0528(10) 0.0808(14) 0.0921(14) -0.0186(11) 0.0059(10) 0.0108(10)

loop_
_atom_type_symbol
_atom_type_description
_atom_type_scat_dispersion_real
_atom_type_scat_dispersion_imag
_atom_type_scat_source
C C 0.0033 0.0016 'International Tables Vol C Tables 4.2.6.8 and 6.1.1.4'
H H 0.0000 0.0000 'International Tables Vol C Tables 4.2.6.8 and 6.1.1.4'
N N 0.0061 0.0033 'International Tables Vol C Tables 4.2.6.8 and 6.1.1.4'
O O 0.0106 0.0060 'International Tables Vol C Tables 4.2.6.8 and 6.1.1.4'
P P 0.1023 0.0942 'International Tables Vol C Tables 4.2.6.8 and 6.1.1.4'
Cl Cl 0.1484 0.1585 'International Tables Vol C Tables 4.2.6.8 and 6.1.1.4'
Re Re -1.0185 7.2310 'International Tables Vol C Tables 4.2.6.8 and 6.1.1.4'

loop_
_geom_angle_atom_site_label_1
_geom_angle_atom_site_label_2
_geom_angle_atom_site_label_3
_geom_angle
_geom_angle_site_symmetry_1
_geom_angle_site_symmetry_3
_geom_angle_publ_flag
O2A Re1A O1A 97.14(12) . . ?
O2A Re1A N1A 170.81(13) . . ?
O1A Re1A N1A 90.28(13) . . ?
O2A Re1A N2A 91.29(13) . . ?
O1A Re1A N2A 170.48(13) . . ?
N1A Re1A N2A 80.93(14) . . ?
O2A Re1A P1A 87.90(9) . . ?
O1A Re1A P1A 93.94(9) . . ?
N1A Re1A P1A 97.01(10) . . ?
N2A Re1A P1A 90.77(9) . . ?
O2A Re1A Cl1A 87.88(9) . . ?
O1A Re1A Cl1A 86.85(9) . . ?
N1A Re1A Cl1A 87.13(10) . . ?
N2A Re1A Cl1A 89.06(9) . . ?
P1A Re1A Cl1A 175.77(4) . . ?
C33A P1A C21A 107.0(2) . . ?
C33A P1A C27A 102.7(2) . . ?
C21A P1A C27A 103.5(2) . . ?
C33A P1A Re1A 116.54(14) . . ?
C21A P1A Re1A 107.81(14) . . ?
C27A P1A Re1A 118.11(15) . . ?
C1A O1A Re1A 125.5(3) . . ?
C7A N1A C8A 121.3(4) . . ?
C7A N1A Re1A 124.8(3) . . ?
C8A N1A Re1A 113.2(3) . . ?
O1A C1A C2A 117.4(4) . . ?
O1A C1A C6A 123.1(4) . . ?
C2A C1A C6A 119.5(4) . . ?
C20A O2A Re1A 127.6(3) . . ?
C14A N2A C13A 121.7(4) . . ?
C14A N2A Re1A 125.2(3) . . ?
C13A N2A Re1A 113.1(3) . . ?
C3A C2A C1A 121.0(5) . . ?
C3A C2A H2A 119.5 . . ?
C1A C2A H2A 119.5 . . ?
C2A C3A C4A 120.3(4) . . ?
C2A C3A H3A 119.8 . . ?
C4A C3A H3A 119.8 . . ?
C5A C4A C3A 119.4(4) . . ?
C5A C4A H4A 120.3 . . ?
C3A C4A H4A 120.3 . . ?
C4A C5A C6A 122.3(5) . . ?
C4A C5A H5A 118.8 . . ?
C6A C5A H5A 118.8 . . ?
C5A C6A C1A 117.5(4) . . ?
C5A C6A C7A 117.7(4) . . ?
C1A C6A C7A 124.8(4) . . ?
N1A C7A C6A 125.5(4) . . ?
N1A C7A H7A 117.2 . . ?
C6A C7A H7A 117.2 . . ?
C9A C8A C13A 119.5(4) . . ?
C9A C8A N1A 124.6(4) . . ?
C13A C8A N1A 115.9(4) . . ?
C10A C9A C8A 120.2(5) . . ?
C10A C9A H9A 119.9 . . ?
C8A C9A H9A 119.9 . . ?
C9A C10A C11A 119.9(5) . . ?
C9A C10A H10A 120.0 . . ?
C11A C10A H10A 120.0 . . ?
C12A C11A C10A 120.2(5) . . ?
C12A C11A H11A 119.9 . . ?
C10A C11A H11A 119.9 . . ?
C13A C12A C11A 119.7(5) . . ?
C13A C12A H12A 120.1 . . ?
C11A C12A H12A 120.1 . . ?
C12A C13A C8A 120.4(4) . . ?
C12A C13A N2A 124.5(4) . . ?
C8A C13A N2A 115.2(4) . . ?
N2A C14A C15A 125.7(4) . . ?
N2A C14A H14A 117.1 . . ?
C15A C14A H14A 117.1 . . ?
C16A C15A C20A 117.1(4) . . ?
C16A C15A C14A 117.0(4) . . ?
C20A C15A C14A 125.8(4) . . ?
C17A C16A C15A 122.9(5) . . ?
C17A C16A H16A 118.6 . . ?
C15A C16A H16A 118.6 . . ?
C16A C17A C18A 118.8(5) . . ?
C16A C17A H17A 120.6 . . ?
C18A C17A H17A 120.6 . . ?
C19A C18A C17A 121.0(5) . . ?
C19A C18A H18A 119.5 . . ?
C17A C18A H18A 119.5 . . ?
C18A C19A C20A 121.1(5) . . ?
C18A C19A H19A 119.4 . . ?
C20A C19A H19A 119.4 . . ?
O2A C20A C19A 117.4(4) . . ?
O2A C20A C15A 123.5(4) . . ?
C19A C20A C15A 119.1(4) . . ?
C26A C21A C22A 118.9(4) . . ?
C26A C21A P1A 119.8(4) . . ?
C22A C21A P1A 120.9(4) . . ?
C23A C22A C21A 119.9(5) . . ?
C23A C22A H22A 120.1 . . ?
C21A C22A H22A 120.1 . . ?
C24A C23A C22A 120.9(5) . . ?
C24A C23A H23A 119.6 . . ?
C22A C23A H23A 119.6 . . ?
C23A C24A C25A 119.7(5) . . ?
C23A C24A H24A 120.1 . . ?
C25A C24A H24A 120.1 . . ?
C24A C25A C26A 120.1(5) . . ?
C24A C25A H25A 120.0 . . ?
C26A C25A H25A 120.0 . . ?
C25A C26A C21A 120.5(5) . . ?
C25A C26A H26A 119.7 . . ?
C21A C26A H26A 119.7 . . ?
C28A C27A C32A 119.0(4) . . ?
C28A C27A P1A 120.0(4) . . ?
C32A C27A P1A 121.0(3) . . ?
C27A C28A C29A 120.3(5) . . ?
C27A C28A H28A 119.9 . . ?
C29A C28A H28A 119.9 . . ?
C30A C29A C28A 120.3(5) . . ?
C30A C29A H29A 119.8 . . ?
C28A C29A H29A 119.8 . . ?
C29A C30A C31A 120.0(5) . . ?
C29A C30A H30A 120.0 . . ?
C31A C30A H30A 120.0 . . ?
C30A C31A C32A 120.2(5) . . ?
C30A C31A H31A 119.9 . . ?
C32A C31A H31A 119.9 . . ?
C27A C32A C31A 120.2(4) . . ?
C27A C32A H32A 119.9 . . ?
C31A C32A H32A 119.9 . . ?
C38A C33A C34A 118.6(4) . . ?
C38A C33A P1A 124.1(4) . . ?
C34A C33A P1A 117.2(3) . . ?
C35A C34A C33A 120.5(5) . . ?
C35A C34A H34A 119.7 . . ?
C33A C34A H34A 119.7 . . ?
C34A C35A C36A 120.2(5) . . ?
C34A C35A H35A 119.9 . . ?
C36A C35A H35A 119.9 . . ?
C37A C36A C35A 119.6(5) . . ?
C37A C36A H36A 120.2 . . ?
C35A C36A H36A 120.2 . . ?
C36A C37A C38A 120.6(5) . . ?
C36A C37A H37A 119.7 . . ?
C38A C37A H37A 119.7 . . ?
C33A C38A C37A 120.4(5) . . ?
C33A C38A H38A 119.8 . . ?
C37A C38A H38A 119.8 . . ?
O1B Re1B O2B 96.08(11) . . ?
O1B Re1B N1B 91.20(13) . . ?
O2B Re1B N1B 171.64(13) . . ?
O1B Re1B N2B 171.35(12) . . ?
O2B Re1B N2B 91.22(12) . . ?
N1B Re1B N2B 81.21(14) . . ?
O1B Re1B P1B 88.85(9) . . ?
O2B Re1B P1B 87.00(9) . . ?
N1B Re1B P1B 97.29(10) . . ?
N2B Re1B P1B 96.19(10) . . ?
O1B Re1B Cl1B 86.29(9) . . ?
O2B Re1B Cl1B 89.84(9) . . ?
N1B Re1B Cl1B 86.51(10) . . ?
N2B Re1B Cl1B 89.10(10) . . ?
P1B Re1B Cl1B 173.89(4) . . ?
C21B P1B C33B 103.65(19) . . ?
C21B P1B C27B 105.5(2) . . ?
C33B P1B C27B 103.1(2) . . ?
C21B P1B Re1B 110.74(14) . . ?
C33B P1B Re1B 121.20(15) . . ?
C27B P1B Re1B 111.27(15) . . ?
C1B O1B Re1B 127.0(3) . . ?
C7B N1B C8B 120.2(4) . . ?
C7B N1B Re1B 125.0(3) . . ?
C8B N1B Re1B 113.9(3) . . ?
O1B C1B C2B 116.7(4) . . ?
O1B C1B C6B 124.4(4) . . ?
C2B C1B C6B 118.9(4) . . ?
C20B O2B Re1B 127.7(3) . . ?
C14B N2B C13B 120.6(4) . . ?
C14B N2B Re1B 125.8(3) . . ?
C13B N2B Re1B 113.5(3) . . ?
C3B C2B C1B 121.2(4) . . ?
C3B C2B H2B 119.4 . . ?
C1B C2B H2B 119.4 . . ?
C2B C3B C4B 120.6(4) . . ?
C2B C3B H3B 119.7 . . ?
C4B C3B H3B 119.7 . . ?
C5B C4B C3B 119.4(4) . . ?
C5B C4B H4B 120.3 . . ?
C3B C4B H4B 120.3 . . ?
C4B C5B C6B 121.7(4) . . ?
C4B C5B H5B 119.1 . . ?
C6B C5B H5B 119.1 . . ?
C5B C6B C1B 118.2(4) . . ?
C5B C6B C7B 116.7(4) . . ?
C1B C6B C7B 125.1(4) . . ?
N1B C7B C6B 125.6(4) . . ?
N1B C7B H7B 117.2 . . ?
C6B C7B H7B 117.2 . . ?
C9B C8B C13B 120.4(4) . . ?
C9B C8B N1B 124.5(4) . . ?
C13B C8B N1B 115.1(4) . . ?
C8B C9B C10B 119.5(4) . . ?
C8B C9B H9B 120.3 . . ?
C10B C9B H9B 120.3 . . ?
C11B C10B C9B 119.4(4) . . ?
C11B C10B H10B 120.3 . . ?
C9B C10B H10B 120.3 . . ?
C12B C11B C10B 121.6(4) . . ?
C12B C11B H11B 119.2 . . ?
C10B C11B H11B 119.2 . . ?
C11B C12B C13B 119.1(4) . . ?
C11B C12B H12B 120.5 . . ?
C13B C12B H12B 120.5 . . ?
C12B C13B C8B 119.6(4) . . ?
C12B C13B N2B 124.8(4) . . ?
C8B C13B N2B 115.6(4) . . ?
N2B C14B C15B 126.0(4) . . ?
N2B C14B H14B 117.0 . . ?
C15B C14B H14B 117.0 . . ?
C16B C15B C20B 117.8(4) . . ?
C16B C15B C14B 117.0(4) . . ?
C20B C15B C14B 125.2(4) . . ?
C17B C16B C15B 122.2(4) . . ?
C17B C16B H16B 118.9 . . ?
C15B C16B H16B 118.9 . . ?
C16B C17B C18B 119.1(4) . . ?
C16B C17B H17B 120.5 . . ?
C18B C17B H17B 120.5 . . ?
C19B C18B C17B 120.9(4) . . ?
C19B C18B H18B 119.5 . . ?
C17B C18B H18B 119.5 . . ?
C18B C19B C20B 121.5(4) . . ?
C18B C19B H19B 119.2 . . ?
C20B C19B H19B 119.2 . . ?
O2B C20B C19B 117.4(4) . . ?
O2B C20B C15B 124.1(4) . . ?
C19B C20B C15B 118.5(4) . . ?
C26B C21B C22B 119.4(4) . . ?
C26B C21B P1B 121.9(3) . . ?
C22B C21B P1B 118.6(3) . . ?
C23B C22B C21B 120.2(5) . . ?
C23B C22B H22B 119.9 . . ?
C21B C22B H22B 119.9 . . ?
C24B C23B C22B 120.4(5) . . ?
C24B C23B H23B 119.8 . . ?
C22B C23B H23B 119.8 . . ?
C25B C24B C23B 119.9(5) . . ?
C25B C24B H24B 120.0 . . ?
C23B C24B H24B 120.0 . . ?
C24B C25B C26B 120.4(5) . . ?
C24B C25B H25B 119.8 . . ?
C26B C25B H25B 119.8 . . ?
C21B C26B C25B 119.6(5) . . ?
C21B C26B H26B 120.2 . . ?
C25B C26B H26B 120.2 . . ?
C32B C27B C28B 118.7(4) . . ?
C32B C27B P1B 122.7(3) . . ?
C28B C27B P1B 118.5(3) . . ?
C29B C28B C27B 120.1(4) . . ?
C29B C28B H28B 120.0 . . ?
C27B C28B H28B 120.0 . . ?
C30B C29B C28B 120.1(4) . . ?
C30B C29B H29B 119.9 . . ?
C28B C29B H29B 119.9 . . ?
C31B C30B C29B 120.7(5) . . ?
C31B C30B H30B 119.6 . . ?
C29B C30B H30B 119.6 . . ?
C30B C31B C32B 119.7(5) . . ?
C30B C31B H31B 120.2 . . ?
C32B C31B H31B 120.2 . . ?
C27B C32B C31B 120.6(4) . . ?
C27B C32B H32B 119.7 . . ?
C31B C32B H32B 119.7 . . ?
C34B C33B C38B 118.4(4) . . ?
C34B C33B P1B 119.9(4) . . ?
C38B C33B P1B 121.6(3) . . ?
C33B C34B C35B 120.6(5) . . ?
C33B C34B H34B 119.7 . . ?
C35B C34B H34B 119.7 . . ?
C36B C35B C34B 120.2(5) . . ?
C36B C35B H35B 119.9 . . ?
C34B C35B H35B 119.9 . . ?
C35B C36B C37B 120.0(5) . . ?
C35B C36B H36B 120.0 . . ?
C37B C36B H36B 120.0 . . ?
C36B C37B C38B 119.8(5) . . ?
C36B C37B H37B 120.1 . . ?
C38B C37B H37B 120.1 . . ?
C33B C38B C37B 120.9(5) . . ?
C33B C38B H38B 119.5 . . ?
C37B C38B H38B 119.5 . . ?
Cl2S C1S Cl1S 111.3(4) . . ?
Cl2S C1S H1S1 109.4 . . ?
Cl1S C1S H1S1 109.4 . . ?
Cl2S C1S H1S2 109.4 . . ?
Cl1S C1S H1S2 109.4 . . ?
H1S1 C1S H1S2 108.0 . . ?
Cl3S C2S Cl4S 110.6(4) . . ?
Cl3S C2S H2S1 109.5 . . ?
Cl4S C2S H2S1 109.5 . . ?
Cl3S C2S H2S2 109.5 . . ?
Cl4S C2S H2S2 109.5 . . ?
H2S1 C2S H2S2 108.1 . . ?
Cl5S C3S Cl6S 113.5(3) . . ?
Cl5S C3S H3S1 108.9 . . ?
Cl6S C3S H3S1 108.9 . . ?
Cl5S C3S H3S2 108.9 . . ?
Cl6S C3S H3S2 108.9 . . ?
H3S1 C3S H3S2 107.7 . . ?
Cl7S C4S Cl8S 111.0(4) . . ?
Cl7S C4S H4S1 109.4 . . ?
Cl8S C4S H4S1 109.4 . . ?
Cl7S C4S H4S2 109.4 . . ?
Cl8S C4S H4S2 109.4 . . ?
H4S1 C4S H4S2 108.0 . . ?

loop_
_geom_bond_atom_site_label_1
_geom_bond_atom_site_label_2
_geom_bond_distance
_geom_bond_site_symmetry_2
_geom_bond_publ_flag
Re1A O2A 2.001(3) . ?
Re1A O1A 2.002(3) . ?
Re1A N1A 2.026(4) . ?
Re1A N2A 2.037(4) . ?
Re1A P1A 2.4128(11) . ?
Re1A Cl1A 2.4550(11) . ?
P1A C33A 1.824(4) . ?
P1A C21A 1.829(5) . ?
P1A C27A 1.836(4) . ?
O1A C1A 1.327(5) . ?
N1A C7A 1.318(6) . ?
N1A C8A 1.434(6) . ?
C1A C2A 1.400(6) . ?
C1A C6A 1.424(6) . ?
O2A C20A 1.320(5) . ?
N2A C14A 1.312(5) . ?
N2A C13A 1.446(6) . ?
C2A C3A 1.377(7) . ?
C2A H2A 0.9500 . ?
C3A C4A 1.398(7) . ?
C3A H3A 0.9500 . ?
C4A C5A 1.368(6) . ?
C4A H4A 0.9500 . ?
C5A C6A 1.415(6) . ?
C5A H5A 0.9500 . ?
C6A C7A 1.437(6) . ?
C7A H7A 0.9500 . ?
C8A C9A 1.391(6) . ?
C8A C13A 1.395(6) . ?
C9A C10A 1.377(7) . ?
C9A H9A 0.9500 . ?
C10A C11A 1.393(7) . ?
C10A H10A 0.9500 . ?
C11A C12A 1.385(7) . ?
C11A H11A 0.9500 . ?
C12A C13A 1.380(6) . ?
C12A H12A 0.9500 . ?
C14A C15A 1.428(6) . ?
C14A H14A 0.9500 . ?
C15A C16A 1.419(6) . ?
C15A C20A 1.427(6) . ?
C16A C17A 1.367(7) . ?
C16A H16A 0.9500 . ?
C17A C18A 1.400(7) . ?
C17A H17A 0.9500 . ?
C18A C19A 1.364(7) . ?
C18A H18A 0.9500 . ?
C19A C20A 1.412(6) . ?
C19A H19A 0.9500 . ?
C21A C26A 1.390(6) . ?
C21A C22A 1.392(6) . ?
C22A C23A 1.388(6) . ?
C22A H22A 0.9500 . ?
C23A C24A 1.367(7) . ?
C23A H23A 0.9500 . ?
C24A C25A 1.382(7) . ?
C24A H24A 0.9500 . ?
C25A C26A 1.384(7) . ?
C25A H25A 0.9500 . ?
C26A H26A 0.9500 . ?
C27A C28A 1.382(6) . ?
C27A C32A 1.385(6) . ?
C28A C29A 1.386(6) . ?
C28A H28A 0.9500 . ?
C29A C30A 1.364(7) . ?
C29A H29A 0.9500 . ?
C30A C31A 1.373(7) . ?
C30A H30A 0.9500 . ?
C31A C32A 1.385(6) . ?
C31A H31A 0.9500 . ?
C32A H32A 0.9500 . ?
C33A C38A 1.382(6) . ?
C33A C34A 1.403(6) . ?
C34A C35A 1.379(7) . ?
C34A H34A 0.9500 . ?
C35A C36A 1.382(7) . ?
C35A H35A 0.9500 . ?
C36A C37A 1.376(7) . ?
C36A H36A 0.9500 . ?
C37A C38A 1.388(7) . ?
C37A H37A 0.9500 . ?
C38A H38A 0.9500 . ?
Re1B O1B 1.996(3) . ?
Re1B O2B 2.011(3) . ?
Re1B N1B 2.024(4) . ?
Re1B N2B 2.032(3) . ?
Re1B P1B 2.4218(12) . ?
Re1B Cl1B 2.4563(11) . ?
P1B C21B 1.828(5) . ?
P1B C33B 1.829(4) . ?
P1B C27B 1.829(4) . ?
O1B C1B 1.317(5) . ?
N1B C7B 1.317(5) . ?
N1B C8B 1.438(5) . ?
C1B C2B 1.409(6) . ?
C1B C6B 1.421(6) . ?
O2B C20B 1.318(5) . ?
N2B C14B 1.308(5) . ?
N2B C13B 1.440(5) . ?
C2B C3B 1.373(6) . ?
C2B H2B 0.9500 . ?
C3B C4B 1.400(6) . ?
C3B H3B 0.9500 . ?
C4B C5B 1.374(6) . ?
C4B H4B 0.9500 . ?
C5B C6B 1.419(6) . ?
C5B H5B 0.9500 . ?
C6B C7B 1.426(6) . ?
C7B H7B 0.9500 . ?
C8B C9B 1.385(6) . ?
C8B C13B 1.404(6) . ?
C9B C10B 1.399(6) . ?
C9B H9B 0.9500 . ?
C10B C11B 1.385(7) . ?
C10B H10B 0.9500 . ?
C11B C12B 1.383(6) . ?
C11B H11B 0.9500 . ?
C12B C13B 1.393(6) . ?
C12B H12B 0.9500 . ?
C14B C15B 1.431(6) . ?
C14B H14B 0.9500 . ?
C15B C16B 1.421(6) . ?
C15B C20B 1.431(6) . ?
C16B C17B 1.370(6) . ?
C16B H16B 0.9500 . ?
C17B C18B 1.393(7) . ?
C17B H17B 0.9500 . ?
C18B C19B 1.370(6) . ?
C18B H18B 0.9500 . ?
C19B C20B 1.404(6) . ?
C19B H19B 0.9500 . ?
C21B C26B 1.388(6) . ?
C21B C22B 1.392(6) . ?
C22B C23B 1.382(7) . ?
C22B H22B 0.9500 . ?
C23B C24B 1.376(7) . ?
C23B H23B 0.9500 . ?
C24B C25B 1.375(7) . ?
C24B H24B 0.9500 . ?
C25B C26B 1.394(7) . ?
C25B H25B 0.9500 . ?
C26B H26B 0.9500 . ?
C27B C32B 1.378(6) . ?
C27B C28B 1.410(6) . ?
C28B C29B 1.377(6) . ?
C28B H28B 0.9500 . ?
C29B C30B 1.375(7) . ?
C29B H29B 0.9500 . ?
C30B C31B 1.370(7) . ?
C30B H30B 0.9500 . ?
C31B C32B 1.393(6) . ?
C31B H31B 0.9500 . ?
C32B H32B 0.9500 . ?
C33B C34B 1.372(6) . ?
C33B C38B 1.382(6) . ?
C34B C35B 1.388(7) . ?
C34B H34B 0.9500 . ?
C35B C36B 1.365(8) . ?
C35B H35B 0.9500 . ?
C36B C37B 1.367(7) . ?
C36B H36B 0.9500 . ?
C37B C38B 1.383(6) . ?
C37B H37B 0.9500 . ?
C38B H38B 0.9500 . ?
Cl1S C1S 1.752(7) . ?
C1S Cl2S 1.739(7) . ?
C1S H1S1 0.9900 . ?
C1S H1S2 0.9900 . ?
C2S Cl3S 1.727(7) . ?
C2S Cl4S 1.755(7) . ?
C2S H2S1 0.9900 . ?
C2S H2S2 0.9900 . ?
C3S Cl5S 1.706(6) . ?
C3S Cl6S 1.758(6) . ?
C3S H3S1 0.9900 . ?
C3S H3S2 0.9900 . ?
C4S Cl7S 1.714(7) . ?
C4S Cl8S 1.725(7) . ?
C4S H4S1 0.9900 . ?
C4S H4S2 0.9900 . ?

loop_
_geom_torsion_atom_site_label_1
_geom_torsion_atom_site_label_2
_geom_torsion_atom_site_label_3
_geom_torsion_atom_site_label_4
_geom_torsion
_geom_torsion_site_symmetry_1
_geom_torsion_site_symmetry_2
_geom_torsion_site_symmetry_3
_geom_torsion_site_symmetry_4
_geom_torsion_publ_flag
O2A Re1A P1A C33A 166.40(18) . . . . ?
O1A Re1A P1A C33A -96.58(18) . . . . ?
N1A Re1A P1A C33A -5.81(19) . . . . ?
N2A Re1A P1A C33A 75.14(19) . . . . ?
Cl1A Re1A P1A C33A 162.7(5) . . . . ?
O2A Re1A P1A C21A 46.21(18) . . . . ?
O1A Re1A P1A C21A 143.23(18) . . . . ?
N1A Re1A P1A C21A -126.00(19) . . . . ?
N2A Re1A P1A C21A -45.05(19) . . . . ?
Cl1A Re1A P1A C21A 42.6(6) . . . . ?
O2A Re1A P1A C27A -70.52(19) . . . . ?
O1A Re1A P1A C27A 26.50(19) . . . . ?
N1A Re1A P1A C27A 117.3(2) . . . . ?
N2A Re1A P1A C27A -161.8(2) . . . . ?
Cl1A Re1A P1A C27A -74.2(6) . . . . ?
O2A Re1A O1A C1A -147.4(3) . . . . ?
N1A Re1A O1A C1A 27.2(3) . . . . ?
N2A Re1A O1A C1A 4.8(10) . . . . ?
P1A Re1A O1A C1A 124.3(3) . . . . ?
Cl1A Re1A O1A C1A -59.9(3) . . . . ?
O2A Re1A N1A C7A 126.4(8) . . . . ?
O1A Re1A N1A C7A -17.6(3) . . . . ?
N2A Re1A N1A C7A 158.8(4) . . . . ?
P1A Re1A N1A C7A -111.6(3) . . . . ?
Cl1A Re1A N1A C7A 69.3(3) . . . . ?
O2A Re1A N1A C8A -44.1(10) . . . . ?
O1A Re1A N1A C8A 171.9(3) . . . . ?
N2A Re1A N1A C8A -11.8(3) . . . . ?
P1A Re1A N1A C8A 77.9(3) . . . . ?
Cl1A Re1A N1A C8A -101.3(3) . . . . ?
Re1A O1A C1A C2A 156.8(3) . . . . ?
Re1A O1A C1A C6A -24.4(6) . . . . ?
O1A Re1A O2A C20A 165.0(3) . . . . ?
N1A Re1A O2A C20A 21.3(10) . . . . ?
N2A Re1A O2A C20A -10.6(3) . . . . ?
P1A Re1A O2A C20A -101.3(3) . . . . ?
Cl1A Re1A O2A C20A 78.4(3) . . . . ?
O2A Re1A N2A C14A 8.1(3) . . . . ?
O1A Re1A N2A C14A -144.3(7) . . . . ?
N1A Re1A N2A C14A -167.0(3) . . . . ?
P1A Re1A N2A C14A 96.0(3) . . . . ?
Cl1A Re1A N2A C14A -79.8(3) . . . . ?
O2A Re1A N2A C13A -174.8(3) . . . . ?
O1A Re1A N2A C13A 32.8(9) . . . . ?
N1A Re1A N2A C13A 10.1(3) . . . . ?
P1A Re1A N2A C13A -86.9(3) . . . . ?
Cl1A Re1A N2A C13A 97.3(3) . . . . ?
O1A C1A C2A C3A 179.6(4) . . . . ?
C6A C1A C2A C3A 0.7(7) . . . . ?
C1A C2A C3A C4A -2.2(7) . . . . ?
C2A C3A C4A C5A 1.6(7) . . . . ?
C3A C4A C5A C6A 0.4(7) . . . . ?
C4A C5A C6A C1A -1.8(6) . . . . ?
C4A C5A C6A C7A 177.4(4) . . . . ?
O1A C1A C6A C5A -177.5(4) . . . . ?
C2A C1A C6A C5A 1.3(6) . . . . ?
O1A C1A C6A C7A 3.3(7) . . . . ?
C2A C1A C6A C7A -178.0(4) . . . . ?
C8A N1A C7A C6A 175.0(4) . . . . ?
Re1A N1A C7A C6A 5.2(6) . . . . ?
C5A C6A C7A N1A -172.3(4) . . . . ?
C1A C6A C7A N1A 6.9(7) . . . . ?
C7A N1A C8A C9A 21.6(6) . . . . ?
Re1A N1A C8A C9A -167.5(3) . . . . ?
C7A N1A C8A C13A -159.2(4) . . . . ?
Re1A N1A C8A C13A 11.7(4) . . . . ?
C13A C8A C9A C10A 3.2(7) . . . . ?
N1A C8A C9A C10A -177.6(4) . . . . ?
C8A C9A C10A C11A -0.5(7) . . . . ?
C9A C10A C11A C12A -2.4(7) . . . . ?
C10A C11A C12A C13A 2.5(7) . . . . ?
C11A C12A C13A C8A 0.2(7) . . . . ?
C11A C12A C13A N2A -178.8(4) . . . . ?
C9A C8A C13A C12A -3.1(6) . . . . ?
N1A C8A C13A C12A 177.7(4) . . . . ?
C9A C8A C13A N2A 176.0(4) . . . . ?
N1A C8A C13A N2A -3.2(5) . . . . ?
C14A N2A C13A C12A -10.4(6) . . . . ?
Re1A N2A C13A C12A 172.3(3) . . . . ?
C14A N2A C13A C8A 170.5(4) . . . . ?
Re1A N2A C13A C8A -6.7(4) . . . . ?
C13A N2A C14A C15A 179.2(4) . . . . ?
Re1A N2A C14A C15A -3.9(6) . . . . ?
N2A C14A C15A C16A -179.8(4) . . . . ?
N2A C14A C15A C20A -1.6(7) . . . . ?
C20A C15A C16A C17A 1.7(6) . . . . ?
C14A C15A C16A C17A -180.0(4) . . . . ?
C15A C16A C17A C18A -0.6(7) . . . . ?
C16A C17A C18A C19A -1.0(7) . . . . ?
C17A C18A C19A C20A 1.2(7) . . . . ?
Re1A O2A C20A C19A -172.5(3) . . . . ?
Re1A O2A C20A C15A 8.8(6) . . . . ?
C18A C19A C20A O2A -178.8(4) . . . . ?
C18A C19A C20A C15A 0.0(6) . . . . ?
C16A C15A C20A O2A 177.3(4) . . . . ?
C14A C15A C20A O2A -0.8(7) . . . . ?
C16A C15A C20A C19A -1.4(6) . . . . ?
C14A C15A C20A C19A -179.5(4) . . . . ?
C33A P1A C21A C26A 137.9(4) . . . . ?
C27A P1A C21A C26A 29.9(4) . . . . ?
Re1A P1A C21A C26A -96.0(3) . . . . ?
C33A P1A C21A C22A -49.5(4) . . . . ?
C27A P1A C21A C22A -157.6(4) . . . . ?
Re1A P1A C21A C22A 76.5(4) . . . . ?
C26A C21A C22A C23A -1.6(6) . . . . ?
P1A C21A C22A C23A -174.2(3) . . . . ?
C21A C22A C23A C24A 0.9(7) . . . . ?
C22A C23A C24A C25A 0.5(7) . . . . ?
C23A C24A C25A C26A -1.2(8) . . . . ?
C24A C25A C26A C21A 0.5(7) . . . . ?
C22A C21A C26A C25A 0.9(7) . . . . ?
P1A C21A C26A C25A 173.6(4) . . . . ?
C33A P1A C27A C28A -37.5(4) . . . . ?
C21A P1A C27A C28A 73.7(4) . . . . ?
Re1A P1A C27A C28A -167.3(3) . . . . ?
C33A P1A C27A C32A 143.5(4) . . . . ?
C21A P1A C27A C32A -105.3(4) . . . . ?
Re1A P1A C27A C32A 13.7(4) . . . . ?
C32A C27A C28A C29A 0.9(8) . . . . ?
P1A C27A C28A C29A -178.1(4) . . . . ?
C27A C28A C29A C30A -1.0(8) . . . . ?
C28A C29A C30A C31A 0.1(8) . . . . ?
C29A C30A C31A C32A 0.9(8) . . . . ?
C28A C27A C32A C31A 0.1(7) . . . . ?
P1A C27A C32A C31A 179.1(4) . . . . ?
C30A C31A C32A C27A -1.0(8) . . . . ?
C21A P1A C33A C38A -10.4(4) . . . . ?
C27A P1A C33A C38A 98.2(4) . . . . ?
Re1A P1A C33A C38A -131.0(4) . . . . ?
C21A P1A C33A C34A 172.9(3) . . . . ?
C27A P1A C33A C34A -78.5(4) . . . . ?
Re1A P1A C33A C34A 52.3(4) . . . . ?
C38A C33A C34A C35A 1.9(7) . . . . ?
P1A C33A C34A C35A 178.8(4) . . . . ?
C33A C34A C35A C36A 0.5(7) . . . . ?
C34A C35A C36A C37A -2.2(8) . . . . ?
C35A C36A C37A C38A 1.5(8) . . . . ?
C34A C33A C38A C37A -2.7(7) . . . . ?
P1A C33A C38A C37A -179.3(4) . . . . ?
C36A C37A C38A C33A 1.0(8) . . . . ?
O1B Re1B P1B C21B -137.14(17) . . . . ?
O2B Re1B P1B C21B -40.99(17) . . . . ?
N1B Re1B P1B C21B 131.80(18) . . . . ?
N2B Re1B P1B C21B 49.91(18) . . . . ?
Cl1B Re1B P1B C21B -99.9(4) . . . . ?
O1B Re1B P1B C33B 101.24(19) . . . . ?
O2B Re1B P1B C33B -162.61(19) . . . . ?
N1B Re1B P1B C33B 10.2(2) . . . . ?
N2B Re1B P1B C33B -71.71(19) . . . . ?
Cl1B Re1B P1B C33B 138.5(4) . . . . ?
O1B Re1B P1B C27B -20.12(17) . . . . ?
O2B Re1B P1B C27B 76.03(18) . . . . ?
N1B Re1B P1B C27B -111.18(18) . . . . ?
N2B Re1B P1B C27B 166.93(18) . . . . ?
Cl1B Re1B P1B C27B 17.1(4) . . . . ?
O2B Re1B O1B C1B 162.9(3) . . . . ?
N1B Re1B O1B C1B -12.9(3) . . . . ?
N2B Re1B O1B C1B 15.6(10) . . . . ?
P1B Re1B O1B C1B -110.2(3) . . . . ?
Cl1B Re1B O1B C1B 73.5(3) . . . . ?
O1B Re1B N1B C7B 13.5(4) . . . . ?
O2B Re1B N1B C7B -137.0(8) . . . . ?
N2B Re1B N1B C7B -162.3(4) . . . . ?
P1B Re1B N1B C7B 102.5(4) . . . . ?
Cl1B Re1B N1B C7B -72.7(4) . . . . ?
O1B Re1B N1B C8B -177.2(3) . . . . ?
O2B Re1B N1B C8B 32.3(10) . . . . ?
N2B Re1B N1B C8B 7.0(3) . . . . ?
P1B Re1B N1B C8B -88.2(3) . . . . ?
Cl1B Re1B N1B C8B 96.6(3) . . . . ?
Re1B O1B C1B C2B -172.9(3) . . . . ?
Re1B O1B C1B C6B 8.5(6) . . . . ?
O1B Re1B O2B C20B -175.5(3) . . . . ?
N1B Re1B O2B C20B -25.1(11) . . . . ?
N2B Re1B O2B C20B -0.1(3) . . . . ?
P1B Re1B O2B C20B 96.0(3) . . . . ?
Cl1B Re1B O2B C20B -89.2(3) . . . . ?
O1B Re1B N2B C14B 145.4(7) . . . . ?
O2B Re1B N2B C14B -2.2(4) . . . . ?
N1B Re1B N2B C14B 174.2(4) . . . . ?
P1B Re1B N2B C14B -89.3(3) . . . . ?
Cl1B Re1B N2B C14B 87.6(3) . . . . ?
O1B Re1B N2B C13B -32.2(10) . . . . ?
O2B Re1B N2B C13B -179.7(3) . . . . ?
N1B Re1B N2B C13B -3.3(3) . . . . ?
P1B Re1B N2B C13B 93.1(3) . . . . ?
Cl1B Re1B N2B C13B -89.9(3) . . . . ?
O1B C1B C2B C3B 178.9(4) . . . . ?
C6B C1B C2B C3B -2.5(7) . . . . ?
C1B C2B C3B C4B -0.2(7) . . . . ?
C2B C3B C4B C5B 2.1(7) . . . . ?
C3B C4B C5B C6B -1.3(7) . . . . ?
C4B C5B C6B C1B -1.3(7) . . . . ?
C4B C5B C6B C7B 179.8(4) . . . . ?
O1B C1B C6B C5B -178.3(4) . . . . ?
C2B C1B C6B C5B 3.1(6) . . . . ?
O1B C1B C6B C7B 0.5(7) . . . . ?
C2B C1B C6B C7B -178.1(4) . . . . ?
C8B N1B C7B C6B -178.8(4) . . . . ?
Re1B N1B C7B C6B -10.1(6) . . . . ?
C5B C6B C7B N1B 179.4(4) . . . . ?
C1B C6B C7B N1B 0.6(7) . . . . ?
C7B N1B C8B C9B -21.5(6) . . . . ?
Re1B N1B C8B C9B 168.7(4) . . . . ?
C7B N1B C8B C13B 160.2(4) . . . . ?
Re1B N1B C8B C13B -9.6(5) . . . . ?
C13B C8B C9B C10B -5.6(7) . . . . ?
N1B C8B C9B C10B 176.2(4) . . . . ?
C8B C9B C10B C11B 0.0(7) . . . . ?
C9B C10B C11B C12B 3.4(7) . . . . ?
C10B C11B C12B C13B -1.1(7) . . . . ?
C11B C12B C13B C8B -4.5(6) . . . . ?
C11B C12B C13B N2B 174.8(4) . . . . ?
C9B C8B C13B C12B 7.9(6) . . . . ?
N1B C8B C13B C12B -173.7(4) . . . . ?
C9B C8B C13B N2B -171.5(4) . . . . ?
N1B C8B C13B N2B 6.9(5) . . . . ?
C14B N2B C13B C12B 2.0(6) . . . . ?
Re1B N2B C13B C12B 179.7(3) . . . . ?
C14B N2B C13B C8B -178.7(4) . . . . ?
Re1B N2B C13B C8B -1.0(4) . . . . ?
C13B N2B C14B C15B -178.5(4) . . . . ?
Re1B N2B C14B C15B 4.1(6) . . . . ?
N2B C14B C15B C16B 175.4(4) . . . . ?
N2B C14B C15B C20B -3.3(7) . . . . ?
C20B C15B C16B C17B 0.1(7) . . . . ?
C14B C15B C16B C17B -178.7(4) . . . . ?
C15B C16B C17B C18B 0.2(7) . . . . ?
C16B C17B C18B C19B 0.0(7) . . . . ?
C17B C18B C19B C20B -0.3(7) . . . . ?
Re1B O2B C20B C19B -176.9(3) . . . . ?
Re1B O2B C20B C15B 0.8(6) . . . . ?
C18B C19B C20B O2B 178.3(4) . . . . ?
C18B C19B C20B C15B 0.6(7) . . . . ?
C16B C15B C20B O2B -178.0(4) . . . . ?
C14B C15B C20B O2B 0.7(7) . . . . ?
C16B C15B C20B C19B -0.4(6) . . . . ?
C14B C15B C20B C19B 178.3(4) . . . . ?
C33B P1B C21B C26B -124.4(4) . . . . ?
C27B P1B C21B C26B -16.4(4) . . . . ?
Re1B P1B C21B C26B 104.2(4) . . . . ?
C33B P1B C21B C22B 58.7(4) . . . . ?
C27B P1B C21B C22B 166.7(3) . . . . ?
Re1B P1B C21B C22B -72.8(4) . . . . ?
C26B C21B C22B C23B -1.7(7) . . . . ?
P1B C21B C22B C23B 175.3(4) . . . . ?
C21B C22B C23B C24B 0.6(7) . . . . ?
C22B C23B C24B C25B 0.3(8) . . . . ?
C23B C24B C25B C26B 0.0(8) . . . . ?
C22B C21B C26B C25B 1.9(7) . . . . ?
P1B C21B C26B C25B -175.0(4) . . . . ?
C24B C25B C26B C21B -1.1(7) . . . . ?
C21B P1B C27B C32B -103.1(4) . . . . ?
C33B P1B C27B C32B 5.4(4) . . . . ?
Re1B P1B C27B C32B 136.8(4) . . . . ?
C21B P1B C27B C28B 81.4(4) . . . . ?
C33B P1B C27B C28B -170.1(4) . . . . ?
Re1B P1B C27B C28B -38.7(4) . . . . ?
C32B C27B C28B C29B 0.6(7) . . . . ?
P1B C27B C28B C29B 176.2(4) . . . . ?
C27B C28B C29B C30B -1.3(7) . . . . ?
C28B C29B C30B C31B 1.5(8) . . . . ?
C29B C30B C31B C32B -0.9(8) . . . . ?
C28B C27B C32B C31B 0.0(7) . . . . ?
P1B C27B C32B C31B -175.4(4) . . . . ?
C30B C31B C32B C27B 0.1(8) . . . . ?
C21B P1B C33B C34B -158.5(4) . . . . ?
C27B P1B C33B C34B 91.6(4) . . . . ?
Re1B P1B C33B C34B -33.6(5) . . . . ?
C21B P1B C33B C38B 25.2(4) . . . . ?
C27B P1B C33B C38B -84.7(4) . . . . ?
Re1B P1B C33B C38B 150.1(3) . . . . ?
C38B C33B C34B C35B 0.2(8) . . . . ?
P1B C33B C34B C35B -176.2(5) . . . . ?
C33B C34B C35B C36B 0.0(10) . . . . ?
C34B C35B C36B C37B 0.8(10) . . . . ?
C35B C36B C37B C38B -1.7(9) . . . . ?
C34B C33B C38B C37B -1.2(8) . . . . ?
P1B C33B C38B C37B 175.1(4) . . . . ?
C36B C37B C38B C33B 2.0(8) . . . . ?
